data_2238096
loop_
_publ_author_name
'Choi, Hong Dae'
'Seo, Pil Ja'
'Lee, Uk'

_publ_section_title
;
 5-Chloro-2-(4-fluorophenyl)-7-methyl-3-methylsulfinyl-1-benzofuran
;
_journal_coeditor_code XU5706
_journal_issue 6
_journal_name_full 'Acta Crystallographica Section E'
_journal_page_first o920
_journal_paper_doi 10.1107/S1600536813013172
_journal_volume 69
_journal_year 2013
_chemical_formula_iupac 'C16 H12 Cl F O2 S'
_chemical_formula_moiety 'C16 H12 Cl F O2 S'
_chemical_formula_sum 'C16 H12 Cl F O2 S'
_chemical_formula_weight 322.77
_chemical_melting_point_gt 462
_chemical_melting_point_lt 463
_chemical_name_systematic
;
5-Chloro-2-(4-fluorophenyl)-7-methyl-3-methylsulfinyl-1-benzofuran
;
_space_group_IT_number 2
_symmetry_cell_setting triclinic
_symmetry_space_group_name_Hall '-P 1'
_symmetry_space_group_name_H-M 'P -1'
_atom_sites_solution_hydrogens difmap
_atom_sites_solution_primary direct
_atom_sites_solution_secondary difmap
_cell_angle_alpha 106.902(2)
_cell_angle_beta 90.605(2)
_cell_angle_gamma 110.598(2)
_cell_formula_units_Z 2
_cell_length_a 7.5374(3)
_cell_length_b 9.7388(3)
_cell_length_c 10.7979(4)
_cell_measurement_reflns_used 5632
_cell_measurement_temperature 173(2)
_cell_measurement_theta_max 28.35
_cell_measurement_theta_min 2.35
_cell_volume 704.24(5)
_computing_cell_refinement '<i>SAINT</i> (Bruker, 2009)'
_computing_data_collection '<i>APEX2</i> (Bruker, 2009)'
_computing_data_reduction '<i>SAINT</i> (Bruker, 2009)'
_computing_molecular_graphics
;
<i>ORTEP-3</i> for windows  (Farrugia, 2012) and
<i>DIAMOND</i> (Brandenburg,
1998)
;
_computing_publication_material '<i>SHELXL97</i> (Sheldrick, 2008)'
_computing_structure_refinement '<i>SHELXL97</i> (Sheldrick, 2008)'
_computing_structure_solution '<i>SHELXS97</i> (Sheldrick, 2008)'
_diffrn_ambient_temperature 173(2)
_diffrn_detector_area_resol_mean 10.0
_diffrn_measured_fraction_theta_full 0.993
_diffrn_measured_fraction_theta_max 0.993
_diffrn_measurement_device_type 'Bruker SMART APEXII CCD'
_diffrn_measurement_method '\f and \w scans'
_diffrn_radiation_monochromator 'graphite multilayer'
_diffrn_radiation_source 'rotating anode'
_diffrn_radiation_type MoK\a
_diffrn_radiation_wavelength 0.71073
_diffrn_reflns_av_R_equivalents 0.0289
_diffrn_reflns_av_sigmaI/netI 0.0245
_diffrn_reflns_limit_h_max 10
_diffrn_reflns_limit_h_min -10
_diffrn_reflns_limit_k_max 12
_diffrn_reflns_limit_k_min -12
_diffrn_reflns_limit_l_max 14
_diffrn_reflns_limit_l_min -14
_diffrn_reflns_number 13230
_diffrn_reflns_theta_full 28.39
_diffrn_reflns_theta_max 28.39
_diffrn_reflns_theta_min 1.99
_diffrn_standards_number 0
_exptl_absorpt_coefficient_mu 0.431
_exptl_absorpt_correction_T_max 0.7457
_exptl_absorpt_correction_T_min 0.6687
_exptl_absorpt_correction_type multi-scan
_exptl_absorpt_process_details '(<i>SADABS</i>; Bruker, 2009)'
_exptl_crystal_colour colourless
_exptl_crystal_density_diffrn 1.522
_exptl_crystal_density_method 'not measured'
_exptl_crystal_description block
_exptl_crystal_F_000 332
_exptl_crystal_size_max 0.336
_exptl_crystal_size_mid 0.292
_exptl_crystal_size_min 0.17
_refine_diff_density_max 0.384
_refine_diff_density_min -0.304
_refine_ls_extinction_method none
_refine_ls_goodness_of_fit_ref 1.044
_refine_ls_hydrogen_treatment constr
_refine_ls_matrix_type full
_refine_ls_number_parameters 192
_refine_ls_number_reflns 3505
_refine_ls_number_restraints 0
_refine_ls_restrained_S_all 1.044
_refine_ls_R_factor_all 0.0391
_refine_ls_R_factor_gt 0.0328
_refine_ls_shift/su_max 0.001
_refine_ls_shift/su_mean 0.000
_refine_ls_structure_factor_coef Fsqd
_refine_ls_weighting_details 'calc w=1/[\s^2^(Fo^2^)+(0.0509P)^2^+0.2009P] where P=(Fo^2^+2Fc^2^)/3'
_refine_ls_weighting_scheme calc
_refine_ls_wR_factor_gt 0.0887
_refine_ls_wR_factor_ref 0.0930
_reflns_number_gt 3025
_reflns_number_total 3505
_reflns_threshold_expression I>2\s(I)
_cod_data_source_file xu5706.cif
_cod_data_source_block I
_cod_original_cell_volume 704.24(4)
_cod_database_code 2238096
_cod_database_fobs_code 2238096

loop_
_symmetry_equiv_pos_as_xyz
'x, y, z'
'-x, -y, -z'

loop_
_atom_site_type_symbol
_atom_site_label
_atom_site_fract_x
_atom_site_fract_y
_atom_site_fract_z
_atom_site_U_iso_or_equiv
_atom_site_adp_type
_atom_site_calc_flag
_atom_site_refinement_flags
_atom_site_occupancy
_atom_site_symmetry_multiplicity
Cl Cl1 -0.06877(6) 0.24551(4) -0.05566(3) 0.03248(11) Uani d . 1 2
S S1 0.31257(5) 0.77726(4) 0.43961(3) 0.02701(11) Uani d . 1 2
F F1 0.57470(16) 0.77811(14) 1.05273(9) 0.0546(3) Uani d . 1 2
O O1 0.18785(14) 0.36631(11) 0.48724(9) 0.0232(2) Uani d . 1 2
O O2 0.16474(17) 0.78460(13) 0.35249(12) 0.0385(3) Uani d . 1 2
C C1 0.25080(19) 0.58204(15) 0.43038(13) 0.0224(3) Uani d . 1 2
C C2 0.15601(19) 0.45115(15) 0.31599(13) 0.0218(3) Uani d . 1 2
C C3 0.0986(2) 0.43012(16) 0.18618(13) 0.0243(3) Uani d . 1 2
H H3 0.1224 0.5150 0.1538 0.029 Uiso calc R 1 2
C C4 0.0055(2) 0.27967(16) 0.10758(13) 0.0247(3) Uani d . 1 2
C C5 -0.0335(2) 0.15197(16) 0.15232(13) 0.0248(3) Uani d . 1 2
H H5 -0.1000 0.0510 0.0939 0.030 Uiso calc R 1 2
C C6 0.02366(19) 0.17061(15) 0.28075(13) 0.0230(3) Uani d . 1 2
C C7 0.11853(19) 0.32240(15) 0.35776(13) 0.0213(3) Uani d . 1 2
C C8 0.26620(19) 0.52538(16) 0.53022(13) 0.0229(3) Uani d . 1 2
C C9 -0.0088(2) 0.03846(16) 0.33323(15) 0.0297(3) Uani d . 1 2
H H9A 0.1114 0.0228 0.3428 0.045 Uiso calc R 1 2
H H9B -0.1042 -0.0555 0.2728 0.045 Uiso calc R 1 2
H H9C -0.0550 0.0617 0.4185 0.045 Uiso calc R 1 2
C C10 0.34642(19) 0.59406(16) 0.66751(13) 0.0242(3) Uani d . 1 2
C C11 0.4761(2) 0.74628(18) 0.71675(15) 0.0308(3) Uani d . 1 2
H H11 0.5137 0.8072 0.6601 0.037 Uiso calc R 1 2
C C12 0.5504(2) 0.8094(2) 0.84709(16) 0.0356(3) Uani d . 1 2
H H12 0.6359 0.9139 0.8813 0.043 Uiso calc R 1 2
C C13 0.4979(2) 0.7178(2) 0.92584(14) 0.0351(4) Uani d . 1 2
C C14 0.3715(2) 0.5673(2) 0.88172(15) 0.0343(3) Uani d . 1 2
H H14 0.3382 0.5069 0.9390 0.041 Uiso calc R 1 2
C C15 0.2938(2) 0.50556(18) 0.75203(14) 0.0275(3) Uani d . 1 2
H H15 0.2040 0.4023 0.7201 0.033 Uiso calc R 1 2
C C16 0.5173(2) 0.79549(19) 0.35447(18) 0.0394(4) Uani d . 1 2
H H16A 0.4814 0.7153 0.2691 0.059 Uiso calc R 1 2
H H16B 0.6164 0.7836 0.4052 0.059 Uiso calc R 1 2
H H16C 0.5665 0.8976 0.3424 0.059 Uiso calc R 1 2

loop_
_atom_site_aniso_label
_atom_site_aniso_U_11
_atom_site_aniso_U_22
_atom_site_aniso_U_33
_atom_site_aniso_U_12
_atom_site_aniso_U_13
_atom_site_aniso_U_23
Cl1 0.0459(2) 0.0299(2) 0.01946(17) 0.01465(16) -0.00394(14) 0.00412(14)
S1 0.0368(2) 0.01850(17) 0.02544(19) 0.01193(14) 0.00111(14) 0.00443(14)
F1 0.0573(7) 0.0654(8) 0.0226(5) 0.0083(6) -0.0117(5) 0.0057(5)
O1 0.0287(5) 0.0202(5) 0.0203(5) 0.0094(4) -0.0008(4) 0.0055(4)
O2 0.0474(7) 0.0327(6) 0.0430(7) 0.0214(5) -0.0013(5) 0.0151(5)
C1 0.0264(6) 0.0189(6) 0.0216(6) 0.0099(5) 0.0005(5) 0.0041(5)
C2 0.0237(6) 0.0194(6) 0.0227(6) 0.0094(5) 0.0014(5) 0.0056(5)
C3 0.0309(7) 0.0220(7) 0.0220(6) 0.0120(6) 0.0015(5) 0.0074(5)
C4 0.0295(7) 0.0265(7) 0.0193(6) 0.0131(6) 0.0005(5) 0.0056(5)
C5 0.0268(7) 0.0200(6) 0.0245(7) 0.0086(5) 0.0001(5) 0.0030(5)
C6 0.0248(6) 0.0204(6) 0.0254(7) 0.0104(5) 0.0038(5) 0.0071(5)
C7 0.0241(6) 0.0220(6) 0.0193(6) 0.0106(5) 0.0008(5) 0.0062(5)
C8 0.0233(6) 0.0211(6) 0.0236(6) 0.0092(5) 0.0015(5) 0.0046(5)
C9 0.0391(8) 0.0206(7) 0.0304(7) 0.0110(6) 0.0050(6) 0.0094(6)
C10 0.0232(6) 0.0284(7) 0.0214(6) 0.0125(5) 0.0009(5) 0.0051(5)
C11 0.0301(7) 0.0312(8) 0.0261(7) 0.0066(6) -0.0005(6) 0.0078(6)
C12 0.0315(8) 0.0346(8) 0.0293(8) 0.0058(6) -0.0039(6) 0.0018(7)
C13 0.0325(8) 0.0472(10) 0.0194(7) 0.0135(7) -0.0043(6) 0.0035(6)
C14 0.0362(8) 0.0429(9) 0.0261(7) 0.0151(7) 0.0017(6) 0.0136(7)
C15 0.0287(7) 0.0293(7) 0.0250(7) 0.0120(6) 0.0014(5) 0.0078(6)
C16 0.0399(9) 0.0303(8) 0.0474(10) 0.0098(7) 0.0114(7) 0.0153(7)

loop_
_atom_type_symbol
_atom_type_description
_atom_type_scat_dispersion_real
_atom_type_scat_dispersion_imag
_atom_type_scat_source
C C 0.0033 0.0016 'International Tables Vol C Tables 4.2.6.8 and 6.1.1.4'
H H 0.0000 0.0000 'International Tables Vol C Tables 4.2.6.8 and 6.1.1.4'
O O 0.0106 0.0060 'International Tables Vol C Tables 4.2.6.8 and 6.1.1.4'
F F 0.0171 0.0103 'International Tables Vol C Tables 4.2.6.8 and 6.1.1.4'
S S 0.1246 0.1234 'International Tables Vol C Tables 4.2.6.8 and 6.1.1.4'
Cl Cl 0.1484 0.1585 'International Tables Vol C Tables 4.2.6.8 and 6.1.1.4'

loop_
_geom_angle_atom_site_label_1
_geom_angle_atom_site_label_2
_geom_angle_atom_site_label_3
_geom_angle_site_symmetry_3
_geom_angle
C4 Cl1 O2 2_565 173.77(6)
O2 S1 C1 . 107.35(7)
O2 S1 C16 . 106.18(8)
C1 S1 C16 . 97.46(7)
C7 O1 C8 . 106.81(10)
C8 C1 C2 . 107.29(12)
C8 C1 S1 . 127.30(11)
C2 C1 S1 . 125.16(10)
C7 C2 C3 . 119.26(12)
C7 C2 C1 . 104.92(12)
C3 C2 C1 . 135.81(12)
C4 C3 C2 . 116.44(12)
C4 C3 H3 . 121.8
C2 C3 H3 . 121.8
C3 C4 C5 . 123.30(13)
C3 C4 Cl1 . 118.71(10)
C5 C4 Cl1 . 117.99(11)
C6 C5 C4 . 121.04(13)
C6 C5 H5 . 119.5
C4 C5 H5 . 119.5
C7 C6 C5 . 114.78(12)
C7 C6 C9 . 121.71(12)
C5 C6 C9 . 123.49(13)
O1 C7 C6 . 124.18(11)
O1 C7 C2 . 110.65(12)
C6 C7 C2 . 125.16(12)
C1 C8 O1 . 110.30(12)
C1 C8 C10 . 134.92(13)
O1 C8 C10 . 114.78(11)
C6 C9 H9A . 109.5
C6 C9 H9B . 109.5
H9A C9 H9B . 109.5
C6 C9 H9C . 109.5
H9A C9 H9C . 109.5
H9B C9 H9C . 109.5
C11 C10 C15 . 118.93(13)
C11 C10 C8 . 121.50(13)
C15 C10 C8 . 119.56(13)
C12 C11 C10 . 120.69(14)
C12 C11 H11 . 119.7
C10 C11 H11 . 119.7
C13 C12 C11 . 118.45(15)
C13 C12 H12 . 120.8
C11 C12 H12 . 120.8
F1 C13 C12 . 118.53(15)
F1 C13 C14 . 118.54(15)
C12 C13 C14 . 122.93(14)
C13 C14 C15 . 118.52(14)
C13 C14 H14 . 120.7
C15 C14 H14 . 120.7
C14 C15 C10 . 120.46(14)
C14 C15 H15 . 119.8
C10 C15 H15 . 119.8
S1 C16 H16A . 109.5
S1 C16 H16B . 109.5
H16A C16 H16B . 109.5
S1 C16 H16C . 109.5
H16A C16 H16C . 109.5
H16B C16 H16C . 109.5

loop_
_geom_bond_atom_site_label_1
_geom_bond_atom_site_label_2
_geom_bond_site_symmetry_2
_geom_bond_distance
Cl1 C4 . 1.7432(14)
Cl1 O2 2_565 3.1839(12)
S1 O2 . 1.4848(11)
S1 C1 . 1.7628(13)
S1 C16 . 1.7863(17)
F1 C13 . 1.3541(17)
O1 C7 . 1.3749(15)
O1 C8 . 1.3771(16)
C1 C8 . 1.3669(18)
C1 C2 . 1.4443(19)
C2 C7 . 1.3920(18)
C2 C3 . 1.3971(18)
C3 C4 . 1.379(2)
C3 H3 . 0.9500
C4 C5 . 1.4004(19)
C5 C6 . 1.3884(19)
C5 H5 . 0.9500
C6 C7 . 1.3845(19)
C6 C9 . 1.4975(18)
C8 C10 . 1.4597(19)
C9 H9A . 0.9800
C9 H9B . 0.9800
C9 H9C . 0.9800
C10 C11 . 1.395(2)
C10 C15 . 1.399(2)
C11 C12 . 1.382(2)
C11 H11 . 0.9500
C12 C13 . 1.370(2)
C12 H12 . 0.9500
C13 C14 . 1.373(2)
C14 C15 . 1.382(2)
C14 H14 . 0.9500
C15 H15 . 0.9500
C16 H16A . 0.9800
C16 H16B . 0.9800
C16 H16C . 0.9800

loop_
_geom_hbond_atom_site_label_D
_geom_hbond_atom_site_label_H
_geom_hbond_atom_site_label_A
_geom_hbond_site_symmetry_A
_geom_hbond_distance_DH
_geom_hbond_distance_HA
_geom_hbond_distance_DA
_geom_hbond_angle_DHA
C9 H9A O2 1_545 0.98 2.52 3.2305(17) 129.3

loop_
_geom_torsion_atom_site_label_1
_geom_torsion_atom_site_label_2
_geom_torsion_atom_site_label_3
_geom_torsion_atom_site_label_4
_geom_torsion
O2 S1 C1 C8 -140.84(13)
C16 S1 C1 C8 109.57(14)
O2 S1 C1 C2 32.66(14)
C16 S1 C1 C2 -76.94(13)
C8 C1 C2 C7 0.79(15)
S1 C1 C2 C7 -173.79(10)
C8 C1 C2 C3 179.96(15)
S1 C1 C2 C3 5.4(2)
C7 C2 C3 C4 0.47(19)
C1 C2 C3 C4 -178.61(15)
C2 C3 C4 C5 0.6(2)
C2 C3 C4 Cl1 -179.68(10)
C3 C4 C5 C6 -1.1(2)
Cl1 C4 C5 C6 179.22(10)
C4 C5 C6 C7 0.36(19)
C4 C5 C6 C9 -178.16(13)
C8 O1 C7 C6 -178.00(13)
C8 O1 C7 C2 1.63(14)
C5 C6 C7 O1 -179.67(12)
C9 C6 C7 O1 -1.1(2)
C5 C6 C7 C2 0.8(2)
C9 C6 C7 C2 179.31(13)
C3 C2 C7 O1 179.17(11)
C1 C2 C7 O1 -1.49(15)
C3 C2 C7 C6 -1.2(2)
C1 C2 C7 C6 178.13(13)
C2 C1 C8 O1 0.18(15)
S1 C1 C8 O1 174.61(10)
C2 C1 C8 C10 179.48(14)
S1 C1 C8 C10 -6.1(2)
C7 O1 C8 C1 -1.10(14)
C7 O1 C8 C10 179.45(11)
C1 C8 C10 C11 -17.7(2)
O1 C8 C10 C11 161.60(13)
C1 C8 C10 C15 162.80(15)
O1 C8 C10 C15 -17.93(18)
C15 C10 C11 C12 -0.5(2)
C8 C10 C11 C12 179.93(14)
C10 C11 C12 C13 1.8(2)
C11 C12 C13 F1 178.17(15)
C11 C12 C13 C14 -1.5(3)
F1 C13 C14 C15 -179.72(14)
C12 C13 C14 C15 0.0(2)
C13 C14 C15 C10 1.3(2)
C11 C10 C15 C14 -1.0(2)
C8 C10 C15 C14 178.50(13)
